data_7044953
loop_
_publ_author_name
'Baron, Marco'
'Dall'Anese, Anna'
'Tubaro, Cristina'
'Orian, Laura'
'Di Marco, Valerio'
'Bogialli, Sara'
'Graiff, Claudia'
'Basato, Marino'

_publ_section_title
;
 A square planar gold(iii)
 bis-(1,1'-dimethyl-3,3'-methylene-diimidazol-2,2'-diylidene) trication as
 an efficient and selective receptor towards halogen anions: the
 cooperative effect of AuX and XHC interactions.
;
_journal_issue 3
_journal_name_full 'Dalton transactions (Cambridge, England : 2003)'
_journal_page_first 935
_journal_page_last 945
_journal_paper_doi 10.1039/c7dt03672h
_journal_volume 47
_journal_year 2018
_chemical_formula_sum 'C18 H24 Au Br3 I2 N8'
_chemical_formula_weight 1042.95
_space_group_crystal_system monoclinic
_space_group_IT_number 12
_space_group_name_Hall '-C 2y'
_space_group_name_H-M_alt 'C 1 2/m 1'
_symmetry_space_group_name_Hall '-C 2y'
_symmetry_space_group_name_H-M 'C 1 2/m 1'
_atom_sites_solution_hydrogens geom
_audit_creation_method SHELXL-2014/7
_audit_update_record
;
2017-11-14 deposited with the CCDC.
2017-11-29 downloaded from the CCDC.
;
_cell_angle_alpha 90
_cell_angle_beta 104.686(7)
_cell_angle_gamma 90
_cell_formula_units_Z 2
_cell_length_a 12.0405(8)
_cell_length_b 11.2536(8)
_cell_length_c 10.3517(7)
_cell_measurement_reflns_used 999
_cell_measurement_temperature 298(2)
_cell_measurement_theta_max 27
_cell_measurement_theta_min 2
_cell_volume 1356.82(17)
_computing_cell_refinement 'CrysAlisPro 1.171.38.41 (Rigaku OD, 2015)'
_computing_data_collection 'CrysAlisPro 1.171.38.41 (Rigaku OD, 2015)'
_computing_data_reduction 'CrysAlisPro 1.171.38.41 (Rigaku OD, 2015)'
_computing_molecular_graphics 'Mercury CSD 3.5'
_computing_publication_material 'PARST M. Nardelli, J.Appl.Crystallogr.1995,28,659'
_computing_structure_refinement 'SHELXL-2014/7 (Sheldrick, 2014)'
_computing_structure_solution 'ShelXS (Sheldrick, 2008)'
_diffrn_ambient_temperature 298(2)
_diffrn_measured_fraction_theta_full 0.995
_diffrn_measured_fraction_theta_max 0.995
_diffrn_measurement_device_type template_ELETTRA
_diffrn_radiation_wavelength 0.700
_diffrn_reflns_av_R_equivalents 0.0550
_diffrn_reflns_av_unetI/netI 0.0298
_diffrn_reflns_Laue_measured_fraction_full 0.995
_diffrn_reflns_Laue_measured_fraction_max 0.995
_diffrn_reflns_limit_h_max 16
_diffrn_reflns_limit_h_min -16
_diffrn_reflns_limit_k_max 15
_diffrn_reflns_limit_k_min -15
_diffrn_reflns_limit_l_max 14
_diffrn_reflns_limit_l_min -14
_diffrn_reflns_number 9679
_diffrn_reflns_point_group_measured_fraction_full 0.995
_diffrn_reflns_point_group_measured_fraction_max 0.995
_diffrn_reflns_theta_full 24.835
_diffrn_reflns_theta_max 28.994
_diffrn_reflns_theta_min 2.003
_diffrn_source 'Elettra Synchrotron - XRD1 BL'
_exptl_absorpt_coefficient_mu 12.137
_exptl_absorpt_correction_T_max 1.0000
_exptl_absorpt_correction_T_min 0.67687
_exptl_absorpt_correction_type multi-scan
_exptl_absorpt_process_details
;
CrysAlisPro 1.171.38.41 (Rigaku Oxford Diffraction, 2015)
Empirical absorption correction using spherical harmonics,
 implemented in SCALE3 ABSPACK scaling algorithm.
;
_exptl_crystal_colour orange
_exptl_crystal_density_diffrn 2.553
_exptl_crystal_density_meas ?
_exptl_crystal_description prism
_exptl_crystal_F_000 956
_exptl_crystal_size_max 0.11
_exptl_crystal_size_mid 0.07
_exptl_crystal_size_min 0.05
_refine_diff_density_max 1.655
_refine_diff_density_min -3.074
_refine_diff_density_rms 0.319
_refine_ls_extinction_method none
_refine_ls_goodness_of_fit_ref 0.999
_refine_ls_hydrogen_treatment constr
_refine_ls_matrix_type full
_refine_ls_number_parameters 82
_refine_ls_number_reflns 1983
_refine_ls_number_restraints 0
_refine_ls_restrained_S_all 0.999
_refine_ls_R_factor_all 0.0321
_refine_ls_R_factor_gt 0.0321
_refine_ls_shift/su_max 0.000
_refine_ls_shift/su_mean 0.000
_refine_ls_structure_factor_coef Fsqd
_refine_ls_weighting_details 'w=1/[\s^2^(Fo^2^)+(0.0658P)^2^+5.3852P] where P=(Fo^2^+2Fc^2^)/3'
_refine_ls_weighting_scheme calc
_refine_ls_wR_factor_gt 0.0872
_refine_ls_wR_factor_ref 0.0873
_reflns_Friedel_coverage 0.000
_reflns_number_gt 1976
_reflns_number_total 1983
_reflns_threshold_expression 'I > 2\s(I)'
_cod_data_source_file c7dt03672h3.cif
_cod_data_source_block Comp1_Br
_cod_depositor_comments
;
The following automatic conversions were performed:

'_exptl_crystal_density_meas' value 'not measured' was changed to '?'
- the value is perceived as not measured.

Automatic conversion script
Id: cif_fix_values 4973 2017-02-22 13:04:09Z antanas 

 Adding full bibliography for 7044952--7044954.cif.
;
_cod_database_code 7044953
_shelx_shelxl_version_number 2014/7
_shelx_space_group_comment
;
The symmetry employed for this shelxl refinement is uniquely defined
by the following loop, which should always be used as a source of
symmetry information in preference to the above space-group names.
They are only intended as comments.
;

loop_
_space_group_symop_operation_xyz
'x, y, z'
'-x, y, -z'
'x+1/2, y+1/2, z'
'-x+1/2, y+1/2, -z'
'-x, -y, -z'
'x, -y, z'
'-x+1/2, -y+1/2, -z'
'x+1/2, -y+1/2, z'

loop_
_atom_site_label
_atom_site_type_symbol
_atom_site_fract_x
_atom_site_fract_y
_atom_site_fract_z
_atom_site_U_iso_or_equiv
_atom_site_adp_type
_atom_site_occupancy
_atom_site_site_symmetry_order
_atom_site_calc_flag
_atom_site_refinement_flags_posn
_atom_site_refinement_flags_adp
_atom_site_refinement_flags_occupancy
C1 C 0.5722(3) 0.6210(3) 0.1443(3) 0.0165(6) Uani 1 1 d . . .
C2 C 0.6125(4) 0.7715(4) 0.2918(4) 0.0253(7) Uani 1 1 d . . .
H2 H 0.6053 0.8418 0.3363 0.030 Uiso 1 1 calc R U .
C3 C 0.7023(3) 0.6958(3) 0.3214(3) 0.0219(7) Uani 1 1 d . . .
H3 H 0.7687 0.7034 0.3901 0.026 Uiso 1 1 calc R U .
C4 C 0.7450(4) 0.5000 0.2244(5) 0.0187(9) Uani 1 2 d S T P
H4A H 0.7709 0.5000 0.1430 0.022 Uiso 1 2 calc R U P
H4B H 0.8120 0.5000 0.2999 0.022 Uiso 1 2 calc R U P
C5 C 0.4201(4) 0.7783(4) 0.1276(4) 0.0268(8) Uani 1 1 d . . .
H5A H 0.4225 0.8259 0.0514 0.040 Uiso 1 1 calc R U .
H5B H 0.3999 0.8273 0.1941 0.040 Uiso 1 1 calc R U .
H5C H 0.3639 0.7166 0.1009 0.040 Uiso 1 1 calc R U .
N1 N 0.6759(2) 0.6045(3) 0.2289(3) 0.0177(5) Uani 1 1 d . . .
N2 N 0.5332(3) 0.7249(3) 0.1832(3) 0.0189(5) Uani 1 1 d . . .
Br1 Br 0.23480(5) 0.5000 0.10627(5) 0.02981(15) Uani 1 2 d S T P
Br2 Br 0.0000 0.5000 0.5000 0.02081(15) Uani 1 4 d S T P
I1 I 0.41378(3) 0.5000 0.38314(3) 0.02371(12) Uani 1 2 d S T P
Au1 Au 0.5000 0.5000 0.0000 0.01359(10) Uani 1 4 d S T P

loop_
_atom_site_aniso_label
_atom_site_aniso_U_11
_atom_site_aniso_U_22
_atom_site_aniso_U_33
_atom_site_aniso_U_23
_atom_site_aniso_U_13
_atom_site_aniso_U_12
C1 0.0184(13) 0.0130(15) 0.0191(13) -0.0012(12) 0.0068(11) -0.0012(11)
C2 0.0324(18) 0.0214(18) 0.0216(15) -0.0060(14) 0.0062(13) -0.0027(15)
C3 0.0280(16) 0.0168(17) 0.0201(14) -0.0037(13) 0.0046(12) -0.0039(13)
C4 0.0108(19) 0.023(3) 0.0218(19) 0.000 0.0029(15) 0.000
C5 0.0298(17) 0.0182(19) 0.0329(18) -0.0024(16) 0.0087(14) 0.0095(15)
N1 0.0173(12) 0.0179(14) 0.0181(12) -0.0031(11) 0.0051(10) -0.0023(10)
N2 0.0224(13) 0.0109(13) 0.0239(13) -0.0007(11) 0.0066(11) 0.0007(10)
Br1 0.0398(3) 0.0243(3) 0.0206(2) 0.000 -0.0012(2) 0.000
Br2 0.0184(3) 0.0225(4) 0.0200(3) 0.000 0.0020(2) 0.000
I1 0.0297(2) 0.0222(2) 0.02080(18) 0.000 0.00936(14) 0.000
Au1 0.01344(14) 0.01037(15) 0.01704(14) 0.000 0.00400(9) 0.000

loop_
_atom_type_symbol
_atom_type_description
_atom_type_scat_dispersion_real
_atom_type_scat_dispersion_imag
_atom_type_scat_source
C C 0.0033 0.0016 'International Tables Vol C Tables 4.2.6.8 and 6.1.1.4'
H H 0.0000 0.0000 'International Tables Vol C Tables 4.2.6.8 and 6.1.1.4'
N N 0.0061 0.0033 'International Tables Vol C Tables 4.2.6.8 and 6.1.1.4'
Br Br -0.2901 2.4595 'International Tables Vol C Tables 4.2.6.8 and 6.1.1.4'
I I -0.4742 1.8119 'International Tables Vol C Tables 4.2.6.8 and 6.1.1.4'
Au Au -2.0133 8.8022 'International Tables Vol C Tables 4.2.6.8 and 6.1.1.4'

loop_
_geom_angle_atom_site_label_1
_geom_angle_atom_site_label_2
_geom_angle_atom_site_label_3
_geom_angle
_geom_angle_site_symmetry_1
_geom_angle_site_symmetry_3
N1 C1 N2 105.1(3) . .
N1 C1 Au1 122.4(3) . .
N2 C1 Au1 132.4(2) . .
C3 C2 N2 107.1(3) . .
C3 C2 H2 126.5 . .
N2 C2 H2 126.5 . .
C2 C3 N1 106.4(3) . .
C2 C3 H3 126.8 . .
N1 C3 H3 126.8 . .
N1 C4 N1 108.6(4) 6_565 .
N1 C4 H4A 110.0 6_565 .
N1 C4 H4A 110.0 . .
N1 C4 H4B 110.0 6_565 .
N1 C4 H4B 110.0 . .
H4A C4 H4B 108.4 . .
N2 C5 H5A 109.5 . .
N2 C5 H5B 109.5 . .
H5A C5 H5B 109.5 . .
N2 C5 H5C 109.5 . .
H5A C5 H5C 109.5 . .
H5B C5 H5C 109.5 . .
C1 N1 C3 111.1(3) . .
C1 N1 C4 122.6(3) . .
C3 N1 C4 126.2(3) . .
C1 N2 C2 110.4(3) . .
C1 N2 C5 126.4(3) . .
C2 N2 C5 123.1(3) . .
C1 Au1 C1 180.0 . 5_665
C1 Au1 C1 83.50(19) . 6_565
C1 Au1 C1 96.50(19) 5_665 6_565
C1 Au1 C1 96.50(19) . 2_655
C1 Au1 C1 83.50(19) 5_665 2_655
C1 Au1 C1 180.0 6_565 2_655

loop_
_geom_bond_atom_site_label_1
_geom_bond_atom_site_label_2
_geom_bond_distance
_geom_bond_site_symmetry_2
C1 N1 1.344(4) .
C1 N2 1.358(4) .
C1 Au1 2.045(3) .
C2 C3 1.350(6) .
C2 N2 1.381(5) .
C2 H2 0.9300 .
C3 N1 1.385(5) .
C3 H3 0.9300 .
C4 N1 1.448(4) 6_565
C4 N1 1.448(4) .
C4 H4A 0.9700 .
C4 H4B 0.9700 .
C5 N2 1.466(5) .
C5 H5A 0.9600 .
C5 H5B 0.9600 .
C5 H5C 0.9600 .
I1 I1 2.7600(7) 5_666
Au1 C1 2.045(3) 5_665
Au1 C1 2.045(3) 6_565
Au1 C1 2.045(3) 2_655
